data_7038057
loop_
_publ_author_name
'Zhao, Bei'
'Xiao, Yang'
'Yuan, Dan'
'Lu, Chengrong'
'Yao, Yingming'

_publ_section_title
;
 Synthesis and characterization of bridged bis(amidato) rare earth metal
 amides and their applications in C-N bond formation reactions.
;
_journal_issue 9
_journal_name_full 'Dalton transactions (Cambridge, England : 2003)'
_journal_page_first 3880
_journal_page_last 3887
_journal_paper_doi 10.1039/c5dt04217h
_journal_volume 45
_journal_year 2016
_chemical_formula_moiety 'C62 H100 N6 Nd2 O4 Si4, 2(C6)'
_chemical_formula_sum 'C74 H100 N6 Nd2 O4 Si4'
_chemical_formula_weight 1538.44
_chemical_name_systematic
; 
 ? 
;
_space_group_IT_number 7
_symmetry_cell_setting monoclinic
_symmetry_space_group_name_Hall 'P -2yc'
_symmetry_space_group_name_H-M 'P 1 c 1'
_atom_sites_solution_hydrogens geom
_atom_sites_solution_primary direct
_atom_sites_solution_secondary difmap
_audit_creation_method SHELXL-97
_audit_update_record
;
2015-12-28 deposited with the CCDC.
2016-01-20 downloaded from the CCDC.
;
_cell_angle_alpha 90.00
_cell_angle_beta 103.905(2)
_cell_angle_gamma 90.00
_cell_formula_units_Z 2
_cell_length_a 13.8427(3)
_cell_length_b 11.6716(2)
_cell_length_c 24.6885(6)
_cell_measurement_reflns_used 10202
_cell_measurement_temperature 293(2)
_cell_measurement_theta_max 29.7510
_cell_measurement_theta_min 3.5500
_cell_volume 3871.94(15)
_computing_molecular_graphics 'Olex2 (Dolomanov et al.,2009)'
_computing_publication_material 'Olex2 (Dolomanov et al.,2009)'
_computing_structure_refinement 'XL (Sheldrick, 2008)'
_computing_structure_solution 'XS (Sheldrick, 2008)'
_diffrn_ambient_temperature 293(2)
_diffrn_detector_area_resol_mean 10.4471
_diffrn_measured_fraction_theta_full 0.998
_diffrn_measured_fraction_theta_max 0.998
_diffrn_measurement_device_type 'Xcalibur, Atlas, Gemini'
_diffrn_measurement_method '\w scans'
_diffrn_radiation_monochromator graphite
_diffrn_radiation_source 'fine-focus sealed tube'
_diffrn_radiation_type MoK\a
_diffrn_radiation_wavelength 0.71073
_diffrn_reflns_av_R_equivalents 0.0225
_diffrn_reflns_av_sigmaI/netI 0.0347
_diffrn_reflns_limit_h_max 16
_diffrn_reflns_limit_h_min -16
_diffrn_reflns_limit_k_max 13
_diffrn_reflns_limit_k_min -11
_diffrn_reflns_limit_l_max 29
_diffrn_reflns_limit_l_min -26
_diffrn_reflns_number 20595
_diffrn_reflns_theta_full 25.00
_diffrn_reflns_theta_max 25.00
_diffrn_reflns_theta_min 3.03
_exptl_absorpt_coefficient_mu 1.436
_exptl_absorpt_correction_T_max 1.00000
_exptl_absorpt_correction_T_min 0.77900
_exptl_absorpt_correction_type multi-scan
_exptl_absorpt_process_details
;
CrysAlisPro, Agilent Technologies,
Version 1.171.36.32 (release 02-08-2013 CrysAlis171 .NET)
(compiled Aug  2 2013,16:46:58)
Empirical absorption correction using spherical harmonics,
 implemented in SCALE3 ABSPACK scaling algorithm.
;
_exptl_crystal_colour 'clear light blue'
_exptl_crystal_density_diffrn 1.320
_exptl_crystal_density_method 'not measured'
_exptl_crystal_description prism
_exptl_crystal_F_000 1588
_exptl_crystal_size_max 0.75
_exptl_crystal_size_mid 0.6
_exptl_crystal_size_min 0.4
_refine_diff_density_max 1.131
_refine_diff_density_min -1.321
_refine_diff_density_rms 0.100
_refine_ls_abs_structure_details 'Flack H D (1983), Acta Cryst. A39, 876-881'
_refine_ls_abs_structure_Flack 0.00
_refine_ls_extinction_method none
_refine_ls_goodness_of_fit_ref 1.071
_refine_ls_hydrogen_treatment mixed
_refine_ls_matrix_type full
_refine_ls_number_parameters 738
_refine_ls_number_reflns 11148
_refine_ls_number_restraints 20
_refine_ls_restrained_S_all 1.111
_refine_ls_R_factor_all 0.0502
_refine_ls_R_factor_gt 0.0389
_refine_ls_shift/su_max 0.001
_refine_ls_shift/su_mean 0.000
_refine_ls_structure_factor_coef Fsqd
_refine_ls_weighting_details 'calc w=1/[\s^2^(Fo^2^)+(0.0531P)^2^+7.9939P] where P=(Fo^2^+2Fc^2^)/3'
_refine_ls_weighting_scheme calc
_refine_ls_wR_factor_gt 0.1016
_refine_ls_wR_factor_ref 0.1085
_reflns_number_gt 9505
_reflns_number_total 11148
_reflns_threshold_expression >2sigma(I)
_cod_data_source_file c5dt04217h2.cif
_cod_data_source_block g140711c
_cod_depositor_comments 'Adding full bibliography for 7038055--7038059.cif.'
_cod_original_cell_volume 3871.95(14)
_cod_database_code 7038057

loop_
_symmetry_equiv_pos_as_xyz
'x, y, z'
'x, -y, z+1/2'

loop_
_atom_site_label
_atom_site_type_symbol
_atom_site_fract_x
_atom_site_fract_y
_atom_site_fract_z
_atom_site_U_iso_or_equiv
_atom_site_adp_type
_atom_site_occupancy
_atom_site_symmetry_multiplicity
_atom_site_calc_flag
_atom_site_refinement_flags
Nd1 Nd 0.34701(2) 0.85516(7) 0.713950(14) 0.0260(3) Uani 1 1 d .
Nd2 Nd 0.65092(2) 0.85533(7) 0.786694(15) 0.0249(3) Uani 1 1 d .
Si1 Si 0.3044(6) 1.1136(6) 0.6457(3) 0.0509(19) Uani 1 1 d .
Si2 Si 0.2410(5) 1.1060(6) 0.7539(3) 0.0423(16) Uani 1 1 d .
Si3 Si 0.6950(5) 1.1133(6) 0.8547(3) 0.0443(16) Uani 1 1 d .
Si4 Si 0.7577(6) 1.1053(6) 0.7461(3) 0.0442(17) Uani 1 1 d .
O1 O 0.2385(11) 0.7946(12) 0.6257(6) 0.033(3) Uani 1 1 d .
O2 O 0.4920(13) 0.8362(13) 0.8057(7) 0.032(4) Uani 1 1 d .
O3 O 0.5056(12) 0.8324(14) 0.6948(7) 0.032(4) Uani 1 1 d .
O4 O 0.7582(12) 0.7938(13) 0.8737(6) 0.038(4) Uani 1 1 d .
N1 N 0.2106(13) 0.7216(15) 0.7018(8) 0.033(4) Uani 1 1 d .
N2 N 0.3434(15) 0.7608(15) 0.8050(8) 0.033(4) Uani 1 1 d .
N3 N 0.2909(15) 1.0428(15) 0.7058(8) 0.040(5) Uani 1 1 d .
N4 N 0.6536(14) 0.7611(14) 0.6954(8) 0.029(4) Uani 1 1 d .
N5 N 0.7895(13) 0.7198(15) 0.7961(7) 0.033(4) Uani 1 1 d .
N6 N 0.7052(13) 1.0415(14) 0.7965(8) 0.033(4) Uani 1 1 d .
C1 C 0.1754(15) 0.7409(16) 0.6510(9) 0.031(5) Uani 1 1 d .
C2 C 0.0770(15) 0.7123(17) 0.6161(8) 0.0352(17) Uani 1 1 d .
C3 C 0.0554(16) 0.606(2) 0.5912(9) 0.0352(17) Uani 1 1 d .
C4 C -0.0390(14) 0.5849(17) 0.5600(8) 0.0352(17) Uani 1 1 d .
H4 H -0.0535 0.5141 0.5427 0.042 Uiso 1 1 calc R
C5 C -0.1157(16) 0.6689(18) 0.5533(8) 0.0352(17) Uani 1 1 d .
C6 C -0.0898(16) 0.7710(18) 0.5799(9) 0.0352(17) Uani 1 1 d .
H6 H -0.1391 0.8265 0.5765 0.042 Uiso 1 1 calc R
C7 C -0.0002(14) 0.7969(17) 0.6101(8) 0.0352(17) Uani 1 1 d .
C8 C 0.0202(14) 0.9164(15) 0.6392(8) 0.0352(17) Uani 1 1 d .
H8A H -0.0269 0.9712 0.6193 0.053 Uiso 1 1 calc R
H8B H 0.0865 0.9409 0.6392 0.053 Uiso 1 1 calc R
H8C H 0.0136 0.9106 0.6769 0.053 Uiso 1 1 calc R
C9 C 0.1321(18) 0.519(2) 0.5969(10) 0.058(7) Uani 1 1 d .
H9A H 0.1055 0.4529 0.5751 0.087 Uiso 1 1 calc R
H9B H 0.1544 0.4972 0.6354 0.087 Uiso 1 1 calc R
H9C H 0.1871 0.5488 0.5839 0.087 Uiso 1 1 calc R
C10 C -0.2217(15) 0.638(2) 0.5196(11) 0.080(10) Uani 1 1 d .
H10A H -0.2698 0.6811 0.5332 0.120 Uiso 1 1 calc R
H10B H -0.2332 0.5573 0.5237 0.120 Uiso 1 1 calc R
H10C H -0.2280 0.6549 0.4809 0.120 Uiso 1 1 calc R
C11 C 0.1459(16) 0.6609(16) 0.7351(8) 0.031(5) Uani 1 1 d .
H11A H 0.1067 0.6014 0.7126 0.037 Uiso 1 1 calc R
H11B H 0.1008 0.7152 0.7459 0.037 Uiso 1 1 calc R
C12 C 0.2159(15) 0.6073(19) 0.7881(8) 0.030(4) Uani 1 1 d .
C13 C 0.2716(16) 0.6925(18) 0.8279(8) 0.034(5) Uani 1 1 d .
H13A H 0.3075 0.6530 0.8613 0.041 Uiso 1 1 calc R
H13B H 0.2246 0.7442 0.8387 0.041 Uiso 1 1 calc R
C14 C 0.2835(18) 0.5212(17) 0.7719(9) 0.048(6) Uani 1 1 d .
H14A H 0.3289 0.5593 0.7540 0.072 Uiso 1 1 calc R
H14B H 0.2448 0.4666 0.7467 0.072 Uiso 1 1 calc R
H14C H 0.3204 0.4824 0.8047 0.072 Uiso 1 1 calc R
C15 C 0.1441(18) 0.541(2) 0.8180(9) 0.050(6) Uani 1 1 d .
H15A H 0.1827 0.5029 0.8506 0.075 Uiso 1 1 calc R
H15B H 0.1068 0.4850 0.7929 0.075 Uiso 1 1 calc R
H15C H 0.0992 0.5940 0.8288 0.075 Uiso 1 1 calc R
C16 C 0.4340(17) 0.7773(16) 0.8320(8) 0.030(5) Uani 1 1 d .
C17 C 0.4823(15) 0.7382(17) 0.8912(9) 0.028(5) Uani 1 1 d .
C18 C 0.4589(17) 0.7952(18) 0.9356(9) 0.035(5) Uani 1 1 d .
C19 C 0.5020(18) 0.751(2) 0.9894(10) 0.050(6) Uani 1 1 d .
H19 H 0.4882 0.7881 1.0200 0.060 Uiso 1 1 calc R
C20 C 0.562(2) 0.6566(17) 0.9994(12) 0.041(6) Uani 1 1 d .
C21 C 0.5826(19) 0.607(2) 0.9527(10) 0.048(6) Uani 1 1 d .
H21 H 0.6244 0.5434 0.9581 0.058 Uiso 1 1 calc R
C22 C 0.546(2) 0.6437(16) 0.8992(12) 0.034(6) Uani 1 1 d .
C23 C 0.3946(18) 0.898(2) 0.9309(9) 0.046(6) Uani 1 1 d .
H23A H 0.4055 0.9465 0.9015 0.069 Uiso 1 1 calc R
H23B H 0.4105 0.9395 0.9656 0.069 Uiso 1 1 calc R
H23C H 0.3260 0.8750 0.9227 0.069 Uiso 1 1 calc R
C24 C 0.606(2) 0.614(3) 1.0560(11) 0.074(8) Uani 1 1 d .
H24A H 0.6718 0.6461 1.0691 0.111 Uiso 1 1 calc R
H24B H 0.6108 0.5323 1.0554 0.111 Uiso 1 1 calc R
H24C H 0.5655 0.6369 1.0806 0.111 Uiso 1 1 calc R
C25 C 0.5722(18) 0.5806(18) 0.8504(9) 0.043(5) Uani 1 1 d .
H25A H 0.6317 0.6128 0.8432 0.064 Uiso 1 1 calc R
H25B H 0.5186 0.5885 0.8178 0.064 Uiso 1 1 calc R
H25C H 0.5828 0.5009 0.8596 0.064 Uiso 1 1 calc R
C26 C 0.330(2) 1.189(2) 0.8084(13) 0.069(7) Uani 1 1 d .
H26A H 0.3783 1.1378 0.8303 0.103 Uiso 1 1 calc R
H26B H 0.2947 1.2273 0.8320 0.103 Uiso 1 1 calc R
H26C H 0.3637 1.2448 0.7908 0.103 Uiso 1 1 calc R
C27 C 0.1884(17) 0.9905(19) 0.7936(10) 0.053(6) Uani 1 1 d .
H27A H 0.1394 0.9464 0.7678 0.079 Uiso 1 1 calc R
H27B H 0.1581 1.0260 0.8205 0.079 Uiso 1 1 calc R
H27C H 0.2412 0.9410 0.8125 0.079 Uiso 1 1 calc R
C28 C 0.138(2) 1.207(2) 0.7264(14) 0.073(9) Uani 1 1 d .
H28A H 0.1628 1.2701 0.7085 0.109 Uiso 1 1 calc R
H28B H 0.1124 1.2353 0.7566 0.109 Uiso 1 1 calc R
H28C H 0.0866 1.1685 0.6998 0.109 Uiso 1 1 calc R
C29 C 0.189(2) 1.140(3) 0.5965(14) 0.111(12) Uani 1 1 d .
H29A H 0.1538 1.0690 0.5872 0.167 Uiso 1 1 calc R
H29B H 0.2014 1.1737 0.5634 0.167 Uiso 1 1 calc R
H29C H 0.1493 1.1914 0.6126 0.167 Uiso 1 1 calc R
C30 C 0.361(2) 1.258(2) 0.6588(11) 0.111(10) Uani 1 1 d .
H30A H 0.3165 1.3080 0.6717 0.167 Uiso 1 1 calc R
H30B H 0.3733 1.2876 0.6248 0.167 Uiso 1 1 calc R
H30C H 0.4228 1.2526 0.6865 0.167 Uiso 1 1 calc R
C31 C 0.381(2) 1.029(3) 0.6096(12) 0.111(11) Uani 1 1 d .
H31A H 0.4470 1.0226 0.6327 0.167 Uiso 1 1 calc R
H31B H 0.3830 1.0661 0.5752 0.167 Uiso 1 1 calc R
H31C H 0.3525 0.9540 0.6018 0.167 Uiso 1 1 calc R
C32 C 0.5617(14) 0.7775(15) 0.6677(8) 0.026(5) Uani 1 1 d .
C33 C 0.5197(16) 0.7364(17) 0.6104(9) 0.030(5) Uani 1 1 d .
C34 C 0.458(2) 0.6408(17) 0.6021(13) 0.036(7) Uani 1 1 d .
C35 C 0.4169(17) 0.601(2) 0.5476(9) 0.045(6) Uani 1 1 d .
H35 H 0.3764 0.5366 0.5418 0.054 Uiso 1 1 calc R
C36 C 0.437(2) 0.658(2) 0.5029(13) 0.059(8) Uani 1 1 d .
C37 C 0.4991(16) 0.7542(19) 0.5108(9) 0.043(6) Uani 1 1 d .
H37 H 0.5123 0.7919 0.4802 0.052 Uiso 1 1 calc R
C38 C 0.5401(18) 0.7927(18) 0.5634(9) 0.037(5) Uani 1 1 d .
C39 C 0.6084(17) 0.898(2) 0.5736(9) 0.047(6) Uani 1 1 d .
H39A H 0.6765 0.8741 0.5856 0.070 Uiso 1 1 calc R
H39B H 0.5919 0.9454 0.6020 0.070 Uiso 1 1 calc R
H39C H 0.5996 0.9416 0.5397 0.070 Uiso 1 1 calc R
C40 C 0.4352(19) 0.580(2) 0.6507(10) 0.049(6) Uani 1 1 d .
H40A H 0.4894 0.5902 0.6829 0.074 Uiso 1 1 calc R
H40B H 0.4266 0.4995 0.6424 0.074 Uiso 1 1 calc R
H40C H 0.3753 0.6101 0.6582 0.074 Uiso 1 1 calc R
C41 C 0.396(2) 0.612(3) 0.4412(11) 0.069(8) Uani 1 1 d .
H41A H 0.3959 0.5299 0.4415 0.104 Uiso 1 1 calc R
H41B H 0.4372 0.6393 0.4179 0.104 Uiso 1 1 calc R
H41C H 0.3290 0.6394 0.4270 0.104 Uiso 1 1 calc R
C42 C 0.7215(16) 0.6970(18) 0.6712(8) 0.035(5) Uani 1 1 d .
H42A H 0.7673 0.7498 0.6600 0.042 Uiso 1 1 calc R
H42B H 0.6843 0.6584 0.6380 0.042 Uiso 1 1 calc R
C43 C 0.7839(18) 0.6042(19) 0.7130(9) 0.036(5) Uani 1 1 d .
C44 C 0.8435(18) 0.6644(19) 0.7636(10) 0.041(5) Uani 1 1 d .
H44A H 0.8866 0.6087 0.7867 0.050 Uiso 1 1 calc R
H44B H 0.8859 0.7204 0.7516 0.050 Uiso 1 1 calc R
C45 C 0.7098(19) 0.5179(16) 0.7291(10) 0.048(6) Uani 1 1 d .
H45A H 0.6706 0.4823 0.6960 0.073 Uiso 1 1 calc R
H45B H 0.6667 0.5580 0.7479 0.073 Uiso 1 1 calc R
H45C H 0.7462 0.4603 0.7534 0.073 Uiso 1 1 calc R
C46 C 0.8520(16) 0.5458(18) 0.6831(9) 0.042(5) Uani 1 1 d .
H46A H 0.8942 0.6016 0.6718 0.063 Uiso 1 1 calc R
H46B H 0.8134 0.5072 0.6508 0.063 Uiso 1 1 calc R
H46C H 0.8922 0.4910 0.7076 0.063 Uiso 1 1 calc R
C47 C 0.8171(14) 0.7435(17) 0.8516(7) 0.030(5) Uani 1 1 d .
C48 C 0.9249(14) 0.7146(14) 0.8844(7) 0.028(2) Uani 1 1 d .
C49 C 0.9964(15) 0.7948(18) 0.8895(8) 0.041(3) Uani 1 1 d .
C50 C 1.0957(15) 0.770(2) 0.9232(9) 0.040(3) Uani 1 1 d .
H50 H 1.1452 0.8261 0.9287 0.048 Uiso 1 1 calc R
C51 C 1.1154(18) 0.662(2) 0.9472(9) 0.043(3) Uani 1 1 d .
C52 C 1.0422(16) 0.5852(19) 0.9412(9) 0.045(3) Uani 1 1 d .
H52 H 1.0563 0.5141 0.9583 0.054 Uiso 1 1 calc R
C53 C 0.9437(18) 0.607(2) 0.9099(9) 0.039(3) Uani 1 1 d .
C54 C 0.8605(19) 0.5147(18) 0.9020(11) 0.057(7) Uani 1 1 d .
H54A H 0.8027 0.5468 0.9112 0.085 Uiso 1 1 calc R
H54B H 0.8838 0.4507 0.9260 0.085 Uiso 1 1 calc R
H54C H 0.8437 0.4894 0.8638 0.085 Uiso 1 1 calc R
C55 C 0.9738(14) 0.8994(18) 0.8607(8) 0.061(5) Uani 1 1 d .
H55A H 0.9895 0.8937 0.8249 0.091 Uiso 1 1 calc R
H55B H 1.0124 0.9598 0.8819 0.091 Uiso 1 1 calc R
H55C H 0.9043 0.9159 0.8555 0.091 Uiso 1 1 calc R
C56 C 1.2190(17) 0.6399(16) 0.9796(9) 0.053(7) Uani 1 1 d .
H56A H 1.2241 0.6550 1.0184 0.080 Uiso 1 1 calc R
H56B H 1.2641 0.6890 0.9663 0.080 Uiso 1 1 calc R
H56C H 1.2358 0.5613 0.9749 0.080 Uiso 1 1 calc R
C57 C 0.6263(18) 1.2543(12) 0.8371(11) 0.079(7) Uani 1 1 d .
H57A H 0.6675 1.3073 0.8231 0.119 Uiso 1 1 calc R
H57B H 0.6110 1.2853 0.8701 0.119 Uiso 1 1 calc R
H57C H 0.5657 1.2415 0.8092 0.119 Uiso 1 1 calc R
C58 C 0.8183(16) 1.1371(18) 0.9090(11) 0.061(6) Uani 1 1 d .
H58A H 0.8532 1.0656 0.9167 0.091 Uiso 1 1 calc R
H58B H 0.8049 1.1667 0.9427 0.091 Uiso 1 1 calc R
H58C H 0.8585 1.1908 0.8947 0.091 Uiso 1 1 calc R
C59 C 0.6165(18) 1.0252(17) 0.8928(8) 0.061(6) Uani 1 1 d .
H59A H 0.5497 1.0197 0.8702 0.091 Uiso 1 1 calc R
H59B H 0.6157 1.0617 0.9276 0.091 Uiso 1 1 calc R
H59C H 0.6444 0.9499 0.9000 0.091 Uiso 1 1 calc R
C60 C 0.812(2) 0.996(2) 0.7102(12) 0.072(8) Uani 1 1 d .
H60A H 0.8597 0.9524 0.7369 0.108 Uiso 1 1 calc R
H60B H 0.8451 1.0324 0.6846 0.108 Uiso 1 1 calc R
H60C H 0.7608 0.9466 0.6900 0.108 Uiso 1 1 calc R
C61 C 0.659(2) 1.182(3) 0.6940(13) 0.070(7) Uani 1 1 d .
H61A H 0.6120 1.1275 0.6735 0.106 Uiso 1 1 calc R
H61B H 0.6884 1.2239 0.6687 0.106 Uiso 1 1 calc R
H61C H 0.6247 1.2345 0.7130 0.106 Uiso 1 1 calc R
C62 C 0.8640(18) 1.206(2) 0.7761(12) 0.061(7) Uani 1 1 d .
H62A H 0.8402 1.2682 0.7948 0.092 Uiso 1 1 calc R
H62B H 0.8908 1.2358 0.7465 0.092 Uiso 1 1 calc R
H62C H 0.9151 1.1654 0.8022 0.092 Uiso 1 1 calc R
C1A C 0.8961(15) 0.2597(18) 0.5878(8) 0.147(3) Uiso 1 1 d D
C2A C 0.9052(17) 0.2520(18) 0.5349(10) 0.147(3) Uiso 1 1 d D
C3A C 0.8759(16) 0.2089(16) 0.4936(8) 0.147(3) Uiso 1 1 d D
C4A C 0.8721(16) 0.0773(15) 0.4964(9) 0.147(3) Uiso 1 1 d D
C5A C 0.8195(16) 0.0567(16) 0.5363(10) 0.147(3) Uiso 1 1 d D
C6A C 0.7675(14) 0.1471(17) 0.5492(10) 0.147(3) Uiso 1 1 d D
C1B C 0.1492(12) 0.2058(14) 0.8948(6) 0.108(5) Uiso 1 1 d D
C2B C 0.1957(11) 0.1383(12) 0.9210(7) 0.092(4) Uiso 1 1 d D
C3B C 0.2096(13) 0.1165(18) 0.9733(8) 0.127(6) Uiso 1 1 d D
C4B C 0.1165(9) 0.1238(11) 0.9892(5) 0.068(3) Uiso 1 1 d D
C5B C 0.0867(17) 0.207(2) 0.9705(9) 0.146(8) Uiso 1 1 d D
C6B C 0.171(2) 0.2922(19) 0.9744(10) 0.237(14) Uiso 1 1 d D

loop_
_atom_site_aniso_label
_atom_site_aniso_U_11
_atom_site_aniso_U_22
_atom_site_aniso_U_33
_atom_site_aniso_U_23
_atom_site_aniso_U_13
_atom_site_aniso_U_12
Nd1 0.0246(7) 0.0255(7) 0.0280(7) 0.0065(3) 0.0067(5) -0.0002(4)
Nd2 0.0231(6) 0.0246(7) 0.0268(7) 0.0017(3) 0.0058(5) -0.0005(4)
Si1 0.057(5) 0.036(3) 0.063(5) 0.026(3) 0.019(4) 0.003(4)
Si2 0.042(4) 0.032(4) 0.053(4) 0.003(3) 0.011(3) 0.005(3)
Si3 0.043(4) 0.033(3) 0.057(4) -0.006(3) 0.014(3) -0.005(3)
Si4 0.043(4) 0.034(4) 0.055(4) 0.015(3) 0.011(3) -0.003(3)
O1 0.035(9) 0.038(8) 0.026(8) 0.004(6) 0.008(7) -0.003(7)
O2 0.032(10) 0.041(8) 0.025(9) 0.005(6) 0.010(7) -0.007(7)
O3 0.028(9) 0.040(7) 0.027(9) 0.001(6) 0.007(7) 0.001(7)
O4 0.033(9) 0.053(9) 0.029(9) -0.002(6) 0.008(7) 0.013(8)
N1 0.029(10) 0.040(9) 0.031(10) 0.010(7) 0.010(7) -0.008(7)
N2 0.032(11) 0.040(11) 0.028(11) 0.000(7) 0.008(9) -0.005(9)
N3 0.042(12) 0.036(9) 0.043(11) 0.010(8) 0.010(9) 0.004(9)
N4 0.028(10) 0.033(10) 0.025(10) 0.001(7) 0.007(8) 0.004(8)
N5 0.032(10) 0.043(10) 0.021(8) -0.002(6) -0.001(7) 0.008(8)
N6 0.032(10) 0.024(8) 0.042(10) 0.001(7) 0.007(8) -0.004(8)
C1 0.034(10) 0.027(9) 0.040(11) -0.001(7) 0.022(8) -0.005(7)
C2 0.027(4) 0.051(4) 0.033(4) 0.019(3) 0.016(3) 0.002(3)
C3 0.027(4) 0.051(4) 0.033(4) 0.019(3) 0.016(3) 0.002(3)
C4 0.027(4) 0.051(4) 0.033(4) 0.019(3) 0.016(3) 0.002(3)
C5 0.027(4) 0.051(4) 0.033(4) 0.019(3) 0.016(3) 0.002(3)
C6 0.027(4) 0.051(4) 0.033(4) 0.019(3) 0.016(3) 0.002(3)
C7 0.027(4) 0.051(4) 0.033(4) 0.019(3) 0.016(3) 0.002(3)
C8 0.027(4) 0.051(4) 0.033(4) 0.019(3) 0.016(3) 0.002(3)
C9 0.053(14) 0.067(15) 0.047(14) -0.016(10) -0.003(11) -0.002(12)
C10 0.017(9) 0.14(2) 0.074(19) -0.001(13) -0.001(10) -0.013(11)
C11 0.026(8) 0.044(10) 0.021(9) 0.016(6) 0.002(6) -0.006(7)
C12 0.027(11) 0.037(11) 0.028(11) 0.011(9) 0.012(9) -0.004(10)
C13 0.032(10) 0.044(11) 0.028(11) 0.016(8) 0.011(8) 0.002(8)
C14 0.048(12) 0.048(12) 0.047(13) 0.019(9) 0.011(10) -0.003(10)
C15 0.059(14) 0.058(13) 0.036(12) 0.011(9) 0.020(11) -0.025(11)
C16 0.041(13) 0.030(10) 0.022(10) 0.006(7) 0.015(10) 0.004(9)
C17 0.024(10) 0.037(11) 0.024(10) 0.003(7) 0.005(8) -0.009(8)
C18 0.030(12) 0.048(13) 0.028(12) 0.005(8) 0.008(9) -0.002(10)
C19 0.055(15) 0.070(16) 0.029(13) -0.006(11) 0.018(11) -0.013(13)
C20 0.045(15) 0.043(12) 0.035(15) 0.006(9) 0.006(11) 0.000(10)
C21 0.044(14) 0.040(11) 0.053(15) 0.017(10) -0.003(11) 0.003(11)
C22 0.029(11) 0.040(15) 0.033(14) -0.004(7) 0.009(9) 0.002(8)
C23 0.056(13) 0.047(13) 0.033(10) 0.003(8) 0.008(8) 0.011(11)
C24 0.09(2) 0.084(18) 0.037(13) 0.007(14) 0.004(13) 0.003(17)
C25 0.047(10) 0.044(11) 0.037(11) -0.015(8) 0.012(8) 0.009(8)
C26 0.075(15) 0.055(12) 0.072(17) -0.017(11) 0.011(13) -0.007(11)
C27 0.062(13) 0.054(12) 0.046(11) -0.003(9) 0.021(10) -0.008(10)
C28 0.065(18) 0.050(16) 0.10(2) -0.006(13) 0.019(16) 0.010(13)
C29 0.11(2) 0.14(3) 0.09(2) 0.064(16) 0.039(17) 0.031(17)
C30 0.107(18) 0.14(2) 0.091(17) 0.064(13) 0.039(14) 0.031(15)
C31 0.11(2) 0.14(2) 0.09(2) 0.064(17) 0.039(18) 0.031(19)
C32 0.022(10) 0.025(10) 0.030(11) 0.009(7) 0.004(9) -0.001(8)
C33 0.029(11) 0.031(10) 0.030(11) 0.003(8) 0.007(9) -0.002(9)
C34 0.028(11) 0.036(14) 0.040(15) -0.001(7) 0.001(9) 0.004(8)
C35 0.040(13) 0.049(12) 0.043(14) 0.001(10) 0.006(10) -0.007(11)
C36 0.054(18) 0.080(19) 0.033(15) -0.010(11) -0.007(12) 0.011(14)
C37 0.043(13) 0.054(13) 0.028(12) 0.011(9) -0.002(10) 0.000(11)
C38 0.040(14) 0.041(12) 0.030(12) 0.011(8) 0.009(10) 0.002(10)
C39 0.046(12) 0.053(14) 0.046(11) 0.028(9) 0.018(9) -0.003(10)
C40 0.039(9) 0.051(12) 0.058(13) -0.013(9) 0.011(8) -0.017(8)
C41 0.066(16) 0.090(18) 0.039(13) -0.017(14) -0.012(11) 0.002(15)
C42 0.033(10) 0.043(11) 0.029(10) 0.010(7) 0.007(8) 0.018(9)
C43 0.044(14) 0.028(11) 0.034(13) 0.004(9) 0.008(10) 0.009(11)
C44 0.028(8) 0.049(11) 0.047(12) 0.014(8) 0.008(8) 0.018(8)
C45 0.057(14) 0.027(10) 0.067(15) 0.009(9) 0.027(12) -0.002(10)
C46 0.036(11) 0.044(11) 0.042(13) -0.003(8) 0.002(9) 0.008(9)
C47 0.028(9) 0.034(10) 0.021(9) -0.001(7) -0.007(7) -0.005(8)
C48 0.030(6) 0.029(5) 0.019(4) 0.010(3) -0.004(4) 0.005(4)
C49 0.036(6) 0.060(7) 0.024(5) 0.013(5) -0.001(5) 0.014(5)
C50 0.020(6) 0.067(7) 0.032(6) -0.003(5) 0.004(5) 0.001(5)
C51 0.038(6) 0.064(8) 0.027(5) 0.008(5) 0.010(5) 0.018(5)
C52 0.031(6) 0.065(7) 0.037(6) 0.009(5) 0.002(5) 0.020(6)
C53 0.033(6) 0.053(6) 0.034(6) -0.001(5) 0.013(5) -0.005(5)
C54 0.062(14) 0.039(11) 0.067(17) 0.022(10) 0.008(12) -0.014(10)
C55 0.034(6) 0.119(14) 0.027(6) -0.005(8) 0.005(5) 0.047(8)
C56 0.059(15) 0.068(12) 0.030(11) 0.012(8) 0.006(9) 0.026(9)
C57 0.105(16) 0.027(7) 0.124(18) 0.007(8) 0.063(13) 0.010(8)
C58 0.042(8) 0.065(12) 0.064(13) -0.032(8) -0.008(8) 0.002(8)
C59 0.084(17) 0.065(11) 0.041(11) -0.009(9) 0.031(11) 0.002(11)
C60 0.10(2) 0.052(13) 0.074(16) 0.000(11) 0.050(15) -0.015(13)
C61 0.061(12) 0.083(16) 0.064(15) 0.034(12) 0.007(11) 0.002(12)
C62 0.048(13) 0.061(16) 0.076(18) 0.000(12) 0.016(12) -0.030(12)

loop_
_atom_type_symbol
_atom_type_description
_atom_type_scat_dispersion_real
_atom_type_scat_dispersion_imag
_atom_type_scat_source
C C 0.0033 0.0016 'International Tables Vol C Tables 4.2.6.8 and 6.1.1.4'
H H 0.0000 0.0000 'International Tables Vol C Tables 4.2.6.8 and 6.1.1.4'
N N 0.0061 0.0033 'International Tables Vol C Tables 4.2.6.8 and 6.1.1.4'
O O 0.0106 0.0060 'International Tables Vol C Tables 4.2.6.8 and 6.1.1.4'
Nd Nd -0.1943 3.0179 'International Tables Vol C Tables 4.2.6.8 and 6.1.1.4'
Si Si 0.0817 0.0704 'International Tables Vol C Tables 4.2.6.8 and 6.1.1.4'

loop_
_geom_angle_atom_site_label_1
_geom_angle_atom_site_label_2
_geom_angle_atom_site_label_3
_geom_angle
N3 Nd1 O3 113.3(6)
N3 Nd1 N1 111.4(7)
O3 Nd1 N1 129.7(6)
N3 Nd1 O1 94.3(6)
O3 Nd1 O1 101.0(6)
N1 Nd1 O1 53.5(6)
N3 Nd1 N2 114.4(7)
O3 Nd1 N2 110.4(6)
N1 Nd1 N2 69.2(6)
O1 Nd1 N2 122.2(5)
N3 Nd1 O2 108.8(6)
O3 Nd1 O2 67.3(4)
N1 Nd1 O2 117.5(5)
O1 Nd1 O2 156.6(5)
N2 Nd1 O2 51.2(6)
N3 Nd1 C1 100.2(6)
O3 Nd1 C1 122.1(6)
N1 Nd1 C1 26.0(6)
O1 Nd1 C1 28.2(5)
N2 Nd1 C1 95.2(6)
O2 Nd1 C1 142.3(6)
N3 Nd1 C16 114.6(6)
O3 Nd1 C16 89.2(6)
N1 Nd1 C16 92.5(6)
O1 Nd1 C16 142.6(5)
N2 Nd1 C16 24.8(6)
O2 Nd1 C16 26.3(5)
C1 Nd1 C16 118.4(6)
N3 Nd1 Si1 27.5(5)
O3 Nd1 Si1 93.4(4)
N1 Nd1 Si1 118.0(4)
O1 Nd1 Si1 79.6(3)
N2 Nd1 Si1 141.7(4)
O2 Nd1 Si1 119.9(4)
C1 Nd1 Si1 97.0(4)
C16 Nd1 Si1 136.1(4)
N6 Nd2 O2 111.4(6)
N6 Nd2 O4 94.1(6)
O2 Nd2 O4 101.4(6)
N6 Nd2 N5 111.9(6)
O2 Nd2 N5 131.5(6)
O4 Nd2 N5 54.8(5)
N6 Nd2 N4 115.7(6)
O2 Nd2 N4 110.5(6)
O4 Nd2 N4 122.0(5)
N5 Nd2 N4 67.9(6)
N6 Nd2 O3 110.3(6)
O2 Nd2 O3 67.1(4)
O4 Nd2 O3 155.3(5)
N5 Nd2 O3 115.4(5)
N4 Nd2 O3 50.4(5)
N6 Nd2 C47 100.3(6)
O2 Nd2 C47 121.3(6)
O4 Nd2 C47 26.2(5)
N5 Nd2 C47 29.1(6)
N4 Nd2 C47 97.0(6)
O3 Nd2 C47 142.4(5)
N6 Nd2 C32 115.6(6)
O2 Nd2 C32 89.0(6)
O4 Nd2 C32 142.5(5)
N5 Nd2 C32 91.5(5)
N4 Nd2 C32 25.0(5)
O3 Nd2 C32 25.4(5)
C47 Nd2 C32 120.1(5)
N6 Nd2 Si3 26.0(5)
O2 Nd2 Si3 92.9(4)
O4 Nd2 Si3 80.0(4)
N5 Nd2 Si3 118.5(4)
N4 Nd2 Si3 141.5(4)
O3 Nd2 Si3 121.0(4)
C47 Nd2 Si3 96.0(4)
C32 Nd2 Si3 135.9(3)
N3 Si1 C29 113.4(13)
N3 Si1 C31 110.6(11)
C29 Si1 C31 106.9(16)
N3 Si1 C30 114.1(11)
C29 Si1 C30 103.6(13)
C31 Si1 C30 107.8(14)
N3 Si1 Nd1 37.7(6)
C29 Si1 Nd1 120.3(10)
C31 Si1 Nd1 73.4(9)
C30 Si1 Nd1 134.1(9)
N3 Si2 C28 115.6(13)
N3 Si2 C26 115.1(13)
C28 Si2 C26 104.5(14)
N3 Si2 C27 108.9(10)
C28 Si2 C27 106.5(13)
C26 Si2 C27 105.3(13)
N6 Si3 C57 111.9(10)
N6 Si3 C59 109.0(9)
C57 Si3 C59 105.5(10)
N6 Si3 C58 114.9(10)
C57 Si3 C58 110.3(10)
C59 Si3 C58 104.5(12)
N6 Si3 Nd2 36.3(6)
C57 Si3 Nd2 128.9(8)
C59 Si3 Nd2 73.3(7)
C58 Si3 Nd2 119.5(6)
N6 Si4 C60 110.0(10)
N6 Si4 C61 109.4(12)
C60 Si4 C61 108.8(15)
N6 Si4 C62 113.8(11)
C60 Si4 C62 104.5(13)
C61 Si4 C62 110.1(14)
C1 O1 Nd1 92.9(12)
C16 O2 Nd2 147.0(14)
C16 O2 Nd1 92.2(12)
Nd2 O2 Nd1 111.8(6)
C32 O3 Nd1 148.2(13)
C32 O3 Nd2 93.7(12)
Nd1 O3 Nd2 111.4(6)
C47 O4 Nd2 94.4(11)
C1 N1 C11 119.0(18)
C1 N1 Nd1 96.5(13)
C11 N1 Nd1 140.9(13)
C16 N2 C13 122.8(18)
C16 N2 Nd1 99.9(13)
C13 N2 Nd1 137.1(14)
Si2 N3 Si1 122.5(11)
Si2 N3 Nd1 122.7(10)
Si1 N3 Nd1 114.8(10)
C32 N4 C42 120.7(18)
C32 N4 Nd2 100.6(13)
C42 N4 Nd2 138.6(14)
C47 N5 C44 128.4(19)
C47 N5 Nd2 89.3(12)
C44 N5 Nd2 140.0(14)
Si3 N6 Si4 121.6(10)
Si3 N6 Nd2 117.8(9)
Si4 N6 Nd2 120.6(10)
N1 C1 O1 114.1(19)
N1 C1 C2 129.2(19)
O1 C1 C2 116.7(18)
N1 C1 Nd1 57.5(11)
O1 C1 Nd1 58.9(10)
C2 C1 Nd1 165.1(14)
C3 C2 C7 120(2)
C3 C2 C1 122.4(19)
C7 C2 C1 117.9(18)
C4 C3 C2 119(2)
C4 C3 C9 121(2)
C2 C3 C9 121(2)
C3 C4 C5 122(2)
C6 C5 C4 116(2)
C6 C5 C10 125(2)
C4 C5 C10 119(2)
C7 C6 C5 125(2)
C6 C7 C2 118(2)
C6 C7 C8 120.4(18)
C2 C7 C8 121.2(17)
N1 C11 C12 108.1(16)
C13 C12 C14 111.8(18)
C13 C12 C11 114.1(18)
C14 C12 C11 110.4(18)
C13 C12 C15 107.8(18)
C14 C12 C15 107.5(18)
C11 C12 C15 104.8(17)
C12 C13 N2 113.4(17)
N2 C16 O2 116.7(18)
N2 C16 C17 126.9(18)
O2 C16 C17 116.3(19)
N2 C16 Nd1 55.3(11)
O2 C16 Nd1 61.5(10)
C17 C16 Nd1 177.6(15)
C18 C17 C22 122(2)
C18 C17 C16 118.9(19)
C22 C17 C16 119(2)
C17 C18 C19 116(2)
C17 C18 C23 125.4(19)
C19 C18 C23 119(2)
C20 C19 C18 124(2)
C19 C20 C21 115(2)
C19 C20 C24 123(3)
C21 C20 C24 122(2)
C22 C21 C20 125(2)
C21 C22 C17 117(2)
C21 C22 C25 121(2)
C17 C22 C25 122(2)
N4 C32 O3 115.3(18)
N4 C32 C33 124.4(18)
O3 C32 C33 120.2(18)
N4 C32 Nd2 54.5(11)
O3 C32 Nd2 60.8(10)
C33 C32 Nd2 178.3(13)
C34 C33 C38 119(2)
C34 C33 C32 119(2)
C38 C33 C32 121.5(19)
C33 C34 C35 120(3)
C33 C34 C40 120(2)
C35 C34 C40 120(2)
C36 C35 C34 120(2)
C35 C36 C37 121(3)
C35 C36 C41 121(3)
C37 C36 C41 118(3)
C38 C37 C36 120(2)
C37 C38 C33 120(2)
C37 C38 C39 121.4(19)
C33 C38 C39 118.1(19)
N4 C42 C43 113.0(17)
C46 C43 C44 110(2)
C46 C43 C45 111.4(18)
C44 C43 C45 110.8(19)
C46 C43 C42 107.4(19)
C44 C43 C42 108.9(18)
C45 C43 C42 108.5(18)
N5 C44 C43 116(2)
O4 C47 N5 119.2(18)
O4 C47 C48 121.7(16)
N5 C47 C48 118.9(18)
O4 C47 Nd2 59.4(10)
N5 C47 Nd2 61.6(10)
C48 C47 Nd2 163.0(13)
C49 C48 C53 121.9(18)
C49 C48 C47 119.4(15)
C53 C48 C47 118.7(18)
C48 C49 C55 119.1(18)
C48 C49 C50 119.4(18)
C55 C49 C50 122(2)
C51 C50 C49 119(2)
C52 C51 C50 120(2)
C52 C51 C56 123(2)
C50 C51 C56 117(2)
C51 C52 C53 123(2)
C48 C53 C52 117(2)
C48 C53 C54 121(2)
C52 C53 C54 122(2)
C3A C2A C1A 144.6(17)
C2A C3A C4A 114.5(18)
C5A C4A C3A 103.6(12)
C6A C5A C4A 115.6(15)
C1B C2B C3B 130.3(16)
C2B C3B C4B 109.6(14)
C2B C3B C5B 86.6(11)
C4B C3B C5B 33.2(8)
C5B C4B C3B 101.9(14)
C4B C5B C6B 110(2)
C4B C5B C3B 44.9(11)
C6B C5B C3B 72.9(15)

loop_
_geom_bond_atom_site_label_1
_geom_bond_atom_site_label_2
_geom_bond_distance
Nd1 N3 2.316(18)
Nd1 O3 2.369(16)
Nd1 N1 2.411(17)
Nd1 O1 2.434(15)
Nd1 N2 2.515(18)
Nd1 O2 2.650(17)
Nd1 C1 2.84(2)
Nd1 C16 3.014(19)
Nd1 Si1 3.437(6)
Nd2 N6 2.293(16)
Nd2 O2 2.367(17)
Nd2 O4 2.409(15)
Nd2 N5 2.454(17)
Nd2 N4 2.516(18)
Nd2 O3 2.660(16)
Nd2 C47 2.791(19)
Nd2 C32 3.04(2)
Nd2 Si3 3.430(7)
Si1 N3 1.75(2)
Si1 C29 1.79(3)
Si1 C31 1.83(3)
Si1 C30 1.85(3)
Si2 N3 1.68(2)
Si2 C28 1.85(3)
Si2 C26 1.86(3)
Si2 C27 1.91(2)
Si3 N6 1.697(19)
Si3 C57 1.898(17)
Si3 C59 1.90(2)
Si3 C58 1.92(2)
Si4 N6 1.751(19)
Si4 C60 1.82(3)
Si4 C61 1.87(3)
Si4 C62 1.89(2)
O1 C1 1.34(2)
O2 C16 1.34(2)
O3 C32 1.31(2)
O4 C47 1.24(2)
N1 C1 1.25(3)
N1 C11 1.53(2)
N2 C16 1.28(3)
N2 C13 1.49(3)
N4 C32 1.30(3)
N4 C42 1.44(3)
N5 C47 1.36(3)
N5 C44 1.38(3)
C1 C2 1.46(3)
C2 C3 1.39(3)
C2 C7 1.44(3)
C3 C4 1.37(3)
C3 C9 1.45(3)
C4 C5 1.42(3)
C5 C6 1.37(3)
C5 C10 1.55(3)
C6 C7 1.32(3)
C7 C8 1.56(3)
C11 C12 1.56(2)
C12 C13 1.48(3)
C12 C14 1.49(3)
C12 C15 1.58(3)
C16 C17 1.52(3)
C17 C18 1.38(3)
C17 C22 1.40(3)
C18 C19 1.42(3)
C18 C23 1.48(3)
C19 C20 1.36(3)
C20 C21 1.38(4)
C20 C24 1.47(4)
C21 C22 1.37(3)
C22 C25 1.53(3)
C32 C33 1.47(3)
C33 C34 1.39(3)
C33 C38 1.42(3)
C34 C35 1.41(4)
C34 C40 1.49(3)
C35 C36 1.37(4)
C36 C37 1.39(3)
C36 C41 1.59(4)
C37 C38 1.36(3)
C38 C39 1.54(3)
C42 C43 1.60(3)
C43 C46 1.49(3)
C43 C44 1.50(3)
C43 C45 1.56(3)
C47 C48 1.55(2)
C48 C49 1.35(3)
C48 C53 1.40(3)
C49 C55 1.41(3)
C49 C50 1.45(3)
C50 C51 1.39(3)
C51 C52 1.34(3)
C51 C56 1.49(3)
C52 C53 1.42(3)
C53 C54 1.56(3)
C1A C2A 1.345(17)
C2A C3A 1.12(2)
C3A C4A 1.540(17)
C4A C5A 1.38(2)
C5A C6A 1.357(17)
C1B C2B 1.119(14)
C2B C3B 1.28(2)
C3B C4B 1.436(16)
C3B C5B 1.99(3)
C4B C5B 1.11(3)
C5B C6B 1.520(19)

loop_
_geom_torsion_atom_site_label_1
_geom_torsion_atom_site_label_2
_geom_torsion_atom_site_label_3
_geom_torsion_atom_site_label_4
_geom_torsion
O3 Nd1 Si1 N3 -138.3(11)
N1 Nd1 Si1 N3 82.7(12)
O1 Nd1 Si1 N3 121.1(11)
N2 Nd1 Si1 N3 -8.7(13)
O2 Nd1 Si1 N3 -72.7(12)
C1 Nd1 Si1 N3 98.8(12)
C16 Nd1 Si1 N3 -46.0(13)
N3 Nd1 Si1 C29 -89.9(18)
O3 Nd1 Si1 C29 131.9(15)
N1 Nd1 Si1 C29 -7.2(15)
O1 Nd1 Si1 C29 31.3(15)
N2 Nd1 Si1 C29 -98.6(16)
O2 Nd1 Si1 C29 -162.5(15)
C1 Nd1 Si1 C29 8.9(15)
C16 Nd1 Si1 C29 -135.9(16)
N3 Nd1 Si1 C31 170.0(16)
O3 Nd1 Si1 C31 31.7(13)
N1 Nd1 Si1 C31 -107.4(13)
O1 Nd1 Si1 C31 -68.9(12)
N2 Nd1 Si1 C31 161.2(14)
O2 Nd1 Si1 C31 97.3(13)
C1 Nd1 Si1 C31 -91.2(12)
C16 Nd1 Si1 C31 124.0(13)
N3 Nd1 Si1 C30 71.1(16)
O3 Nd1 Si1 C30 -67.2(14)
N1 Nd1 Si1 C30 153.8(14)
O1 Nd1 Si1 C30 -167.7(14)
N2 Nd1 Si1 C30 62.4(15)
O2 Nd1 Si1 C30 -1.5(14)
C1 Nd1 Si1 C30 169.9(14)
C16 Nd1 Si1 C30 25.1(15)
O2 Nd2 Si3 N6 -136.9(11)
O4 Nd2 Si3 N6 122.0(11)
N5 Nd2 Si3 N6 81.6(11)
N4 Nd2 Si3 N6 -8.0(12)
O3 Nd2 Si3 N6 -72.0(11)
C47 Nd2 Si3 N6 101.2(11)
C32 Nd2 Si3 N6 -45.4(12)
N6 Nd2 Si3 C57 73.1(13)
O2 Nd2 Si3 C57 -63.8(10)
O4 Nd2 Si3 C57 -164.9(10)
N5 Nd2 Si3 C57 154.7(10)
N4 Nd2 Si3 C57 65.1(12)
O3 Nd2 Si3 C57 1.1(10)
C47 Nd2 Si3 C57 174.3(10)
C32 Nd2 Si3 C57 27.7(11)
N6 Nd2 Si3 C59 169.8(13)
O2 Nd2 Si3 C59 32.9(9)
O4 Nd2 Si3 C59 -68.2(9)
N5 Nd2 Si3 C59 -108.6(9)
N4 Nd2 Si3 C59 161.7(10)
O3 Nd2 Si3 C59 97.8(9)
C47 Nd2 Si3 C59 -89.0(9)
C32 Nd2 Si3 C59 124.4(9)
N6 Nd2 Si3 C58 -92.7(15)
O2 Nd2 Si3 C58 130.4(12)
O4 Nd2 Si3 C58 29.3(12)
N5 Nd2 Si3 C58 -11.1(12)
N4 Nd2 Si3 C58 -100.8(13)
O3 Nd2 Si3 C58 -164.7(12)
C47 Nd2 Si3 C58 8.5(12)
C32 Nd2 Si3 C58 -138.1(12)
N3 Nd1 O1 C1 -103.7(12)
O3 Nd1 O1 C1 141.5(11)
N1 Nd1 O1 C1 9.8(11)
N2 Nd1 O1 C1 18.8(13)
O2 Nd1 O1 C1 84.4(17)
C16 Nd1 O1 C1 38.2(15)
Si1 Nd1 O1 C1 -127.0(11)
N6 Nd2 O2 C16 -134(3)
O4 Nd2 O2 C16 -34(3)
N5 Nd2 O2 C16 18(3)
N4 Nd2 O2 C16 96(3)
O3 Nd2 O2 C16 123(3)
C47 Nd2 O2 C16 -16(3)
C32 Nd2 O2 C16 109(2)
Si3 Nd2 O2 C16 -115(3)
N6 Nd2 O2 Nd1 92.5(7)
O4 Nd2 O2 Nd1 -168.4(5)
N5 Nd2 O2 Nd1 -115.8(7)
N4 Nd2 O2 Nd1 -37.7(8)
O3 Nd2 O2 Nd1 -11.38(17)
C47 Nd2 O2 Nd1 -150.0(6)
C32 Nd2 O2 Nd1 -24.7(6)
Si3 Nd2 O2 Nd1 111.2(5)
N3 Nd1 O2 C16 107.7(12)
O3 Nd1 O2 C16 -144.2(15)
N1 Nd1 O2 C16 -20.0(13)
O1 Nd1 O2 C16 -80.8(17)
N2 Nd1 O2 C16 1.1(11)
C1 Nd1 O2 C16 -30.6(16)
Si1 Nd1 O2 C16 135.5(10)
N3 Nd1 O2 Nd2 -95.3(8)
O3 Nd1 O2 Nd2 12.78(18)
N1 Nd1 O2 Nd2 137.0(7)
O1 Nd1 O2 Nd2 76.1(14)
N2 Nd1 O2 Nd2 158.0(10)
C1 Nd1 O2 Nd2 126.4(8)
C16 Nd1 O2 Nd2 156.9(15)
Si1 Nd1 O2 Nd2 -67.6(7)
N3 Nd1 O3 C32 -130(3)
N1 Nd1 O3 C32 21(3)
O1 Nd1 O3 C32 -30(3)
N2 Nd1 O3 C32 100(3)
O2 Nd1 O3 C32 129(3)
C1 Nd1 O3 C32 -10(3)
C16 Nd1 O3 C32 114(2)
Si1 Nd1 O3 C32 -110(3)
N3 Nd1 O3 Nd2 90.2(8)
N1 Nd1 O3 Nd2 -119.0(7)
O1 Nd1 O3 Nd2 -170.2(5)
N2 Nd1 O3 Nd2 -39.6(8)
O2 Nd1 O3 Nd2 -11.33(16)
C1 Nd1 O3 Nd2 -149.9(6)
C16 Nd1 O3 Nd2 -26.4(6)
Si1 Nd1 O3 Nd2 109.8(5)
N6 Nd2 O3 C32 107.1(12)
O2 Nd2 O3 C32 -147.4(15)
O4 Nd2 O3 C32 -81.3(16)
N5 Nd2 O3 C32 -20.9(13)
N4 Nd2 O3 C32 0.0(10)
C47 Nd2 O3 C32 -35.4(15)
Si3 Nd2 O3 C32 133.5(10)
N6 Nd2 O3 Nd1 -92.7(7)
O2 Nd2 O3 Nd1 12.71(17)
O4 Nd2 O3 Nd1 78.9(14)
N5 Nd2 O3 Nd1 139.3(7)
N4 Nd2 O3 Nd1 160.2(10)
C47 Nd2 O3 Nd1 124.8(8)
C32 Nd2 O3 Nd1 160.2(15)
Si3 Nd2 O3 Nd1 -66.4(7)
N6 Nd2 O4 C47 -105.0(13)
O2 Nd2 O4 C47 142.1(12)
N5 Nd2 O4 C47 8.9(12)
N4 Nd2 O4 C47 18.9(14)
O3 Nd2 O4 C47 82.9(18)
C32 Nd2 O4 C47 38.6(17)
Si3 Nd2 O4 C47 -126.9(13)
N3 Nd1 N1 C1 68.5(15)
O3 Nd1 N1 C1 -82.8(15)
O1 Nd1 N1 C1 -10.6(12)
N2 Nd1 N1 C1 177.5(15)
O2 Nd1 N1 C1 -165.1(12)
C16 Nd1 N1 C1 -173.8(13)
Si1 Nd1 N1 C1 39.0(15)
N3 Nd1 N1 C11 -88(2)
O3 Nd1 N1 C11 121(2)
O1 Nd1 N1 C11 -167(2)
N2 Nd1 N1 C11 21(2)
O2 Nd1 N1 C11 39(2)
C1 Nd1 N1 C11 -156(3)
C16 Nd1 N1 C11 30(2)
Si1 Nd1 N1 C11 -117(2)
N3 Nd1 N2 C16 -96.3(14)
O3 Nd1 N2 C16 32.9(14)
N1 Nd1 N2 C16 158.9(14)
O1 Nd1 N2 C16 151.2(12)
O2 Nd1 N2 C16 -1.2(11)
C1 Nd1 N2 C16 160.0(12)
Si1 Nd1 N2 C16 -91.8(14)
N3 Nd1 N2 C13 90(2)
O3 Nd1 N2 C13 -141(2)
N1 Nd1 N2 C13 -15(2)
O1 Nd1 N2 C13 -23(2)
O2 Nd1 N2 C13 -175(2)
C1 Nd1 N2 C13 -14(2)
C16 Nd1 N2 C13 -174(3)
Si1 Nd1 N2 C13 94(2)
C28 Si2 N3 Si1 35.8(19)
C26 Si2 N3 Si1 -86.4(17)
C27 Si2 N3 Si1 155.6(13)
C28 Si2 N3 Nd1 -144.1(13)
C26 Si2 N3 Nd1 93.7(15)
C27 Si2 N3 Nd1 -24.3(15)
C29 Si1 N3 Si2 -70.1(19)
C31 Si1 N3 Si2 169.8(16)
C30 Si1 N3 Si2 48.2(18)
Nd1 Si1 N3 Si2 -180(2)
C29 Si1 N3 Nd1 109.8(15)
C31 Si1 N3 Nd1 -10.3(16)
C30 Si1 N3 Nd1 -131.9(12)
O3 Nd1 N3 Si2 -133.7(11)
N1 Nd1 N3 Si2 70.0(13)
O1 Nd1 N3 Si2 122.3(12)
N2 Nd1 N3 Si2 -6.0(14)
O2 Nd1 N3 Si2 -61.1(13)
C1 Nd1 N3 Si2 94.5(12)
C16 Nd1 N3 Si2 -33.4(14)
Si1 Nd1 N3 Si2 180(2)
O3 Nd1 N3 Si1 46.4(12)
N1 Nd1 N3 Si1 -109.9(10)
O1 Nd1 N3 Si1 -57.6(11)
N2 Nd1 N3 Si1 174.1(9)
O2 Nd1 N3 Si1 119.0(10)
C1 Nd1 N3 Si1 -85.4(11)
C16 Nd1 N3 Si1 146.7(9)
N6 Nd2 N4 C32 -95.8(12)
O2 Nd2 N4 C32 32.0(13)
O4 Nd2 N4 C32 150.9(11)
N5 Nd2 N4 C32 159.7(13)
O3 Nd2 N4 C32 0.0(10)
C47 Nd2 N4 C32 159.2(11)
Si3 Nd2 N4 C32 -91.9(12)
N6 Nd2 N4 C42 88(2)
O2 Nd2 N4 C42 -144(2)
O4 Nd2 N4 C42 -25(2)
N5 Nd2 N4 C42 -16(2)
O3 Nd2 N4 C42 -176(2)
C47 Nd2 N4 C42 -17(2)
C32 Nd2 N4 C42 -176(3)
Si3 Nd2 N4 C42 92(2)
N6 Nd2 N5 C47 71.1(13)
O2 Nd2 N5 C47 -80.6(14)
O4 Nd2 N5 C47 -8.1(11)
N4 Nd2 N5 C47 -178.9(13)
O3 Nd2 N5 C47 -161.7(11)
C32 Nd2 N5 C47 -170.5(12)
Si3 Nd2 N5 C47 43.3(13)
N6 Nd2 N5 C44 -91(2)
O2 Nd2 N5 C44 117(2)
O4 Nd2 N5 C44 -170(3)
N4 Nd2 N5 C44 19(2)
O3 Nd2 N5 C44 36(2)
C47 Nd2 N5 C44 -162(3)
C32 Nd2 N5 C44 27(2)
Si3 Nd2 N5 C44 -119(2)
C57 Si3 N6 Si4 54.7(15)
C59 Si3 N6 Si4 171.0(12)
C58 Si3 N6 Si4 -72.1(15)
Nd2 Si3 N6 Si4 -178.6(18)
C57 Si3 N6 Nd2 -126.7(10)
C59 Si3 N6 Nd2 -10.4(13)
C58 Si3 N6 Nd2 106.5(12)
C60 Si4 N6 Si3 152.3(14)
C61 Si4 N6 Si3 -88.2(16)
C62 Si4 N6 Si3 35.4(16)
C60 Si4 N6 Nd2 -26.2(15)
C61 Si4 N6 Nd2 93.2(14)
C62 Si4 N6 Nd2 -143.1(12)
O2 Nd2 N6 Si3 47.1(11)
O4 Nd2 N6 Si3 -56.9(10)
N5 Nd2 N6 Si3 -110.4(10)
N4 Nd2 N6 Si3 174.5(9)
O3 Nd2 N6 Si3 119.6(9)
C47 Nd2 N6 Si3 -82.5(10)
C32 Nd2 N6 Si3 146.7(9)
O2 Nd2 N6 Si4 -134.3(9)
O4 Nd2 N6 Si4 121.8(10)
N5 Nd2 N6 Si4 68.2(11)
N4 Nd2 N6 Si4 -6.9(12)
O3 Nd2 N6 Si4 -61.8(11)
C47 Nd2 N6 Si4 96.1(10)
C32 Nd2 N6 Si4 -34.7(12)
Si3 Nd2 N6 Si4 178.6(18)
C11 N1 C1 O1 180.0(17)
Nd1 N1 C1 O1 17.1(18)
C11 N1 C1 C2 -1(3)
Nd1 N1 C1 C2 -163.6(19)
C11 N1 C1 Nd1 163(2)
Nd1 O1 C1 N1 -16.8(18)
Nd1 O1 C1 C2 163.8(15)
N3 Nd1 C1 N1 -118.3(14)
O3 Nd1 C1 N1 115.6(14)
O1 Nd1 C1 N1 162(2)
N2 Nd1 C1 N1 -2.3(14)
O2 Nd1 C1 N1 21.9(18)
C16 Nd1 C1 N1 7.0(15)
Si1 Nd1 C1 N1 -146.0(13)
N3 Nd1 C1 O1 79.9(12)
O3 Nd1 C1 O1 -46.1(13)
N1 Nd1 C1 O1 -162(2)
N2 Nd1 C1 O1 -164.1(11)
O2 Nd1 C1 O1 -139.9(10)
C16 Nd1 C1 O1 -154.7(10)
Si1 Nd1 C1 O1 52.3(11)
N3 Nd1 C1 C2 3(5)
O3 Nd1 C1 C2 -123(5)
N1 Nd1 C1 C2 121(6)
O1 Nd1 C1 C2 -77(5)
N2 Nd1 C1 C2 119(5)
O2 Nd1 C1 C2 143(5)
C16 Nd1 C1 C2 128(5)
Si1 Nd1 C1 C2 -25(5)
N1 C1 C2 C3 -84(3)
O1 C1 C2 C3 95(2)
Nd1 C1 C2 C3 164(4)
N1 C1 C2 C7 93(3)
O1 C1 C2 C7 -88(2)
Nd1 C1 C2 C7 -19(6)
C7 C2 C3 C4 2(3)
C1 C2 C3 C4 178.8(17)
C7 C2 C3 C9 -179.7(19)
C1 C2 C3 C9 -3(3)
C2 C3 C4 C5 -1(3)
C9 C3 C4 C5 -179.5(19)
C3 C4 C5 C6 0(3)
C3 C4 C5 C10 -177(2)
C4 C5 C6 C7 1(3)
C10 C5 C6 C7 178(2)
C5 C6 C7 C2 0(3)
C5 C6 C7 C8 -179.3(17)
C3 C2 C7 C6 -1(3)
C1 C2 C7 C6 -178.3(18)
C3 C2 C7 C8 177.9(17)
C1 C2 C7 C8 1(2)
C1 N1 C11 C12 158.9(19)
Nd1 N1 C11 C12 -49(3)
N1 C11 C12 C13 65(2)
N1 C11 C12 C14 -61(2)
N1 C11 C12 C15 -176.8(17)
C14 C12 C13 N2 61(2)
C11 C12 C13 N2 -65(2)
C15 C12 C13 N2 179.3(17)
C16 N2 C13 C12 -132(2)
Nd1 N2 C13 C12 41(3)
C13 N2 C16 O2 177.2(18)
Nd1 N2 C16 O2 2.0(19)
C13 N2 C16 C17 -4(3)
Nd1 N2 C16 C17 -178.9(18)
C13 N2 C16 Nd1 175(2)
Nd2 O2 C16 N2 -140(2)
Nd1 O2 C16 N2 -1.9(18)
Nd2 O2 C16 C17 41(3)
Nd1 O2 C16 C17 179.0(15)
Nd2 O2 C16 Nd1 -138(3)
N3 Nd1 C16 N2 95.3(14)
O3 Nd1 C16 N2 -149.3(13)
N1 Nd1 C16 N2 -19.7(13)
O1 Nd1 C16 N2 -42.2(17)
O2 Nd1 C16 N2 178(2)
C1 Nd1 C16 N2 -22.8(14)
Si1 Nd1 C16 N2 116.7(12)
N3 Nd1 C16 O2 -82.7(13)
O3 Nd1 C16 O2 32.7(13)
N1 Nd1 C16 O2 162.4(12)
O1 Nd1 C16 O2 139.9(11)
N2 Nd1 C16 O2 -178(2)
C1 Nd1 C16 O2 159.3(11)
Si1 Nd1 C16 O2 -61.3(13)
N3 Nd1 C16 C17 -105(33)
O3 Nd1 C16 C17 10(33)
N1 Nd1 C16 C17 140(33)
O1 Nd1 C16 C17 117(33)
N2 Nd1 C16 C17 159(33)
O2 Nd1 C16 C17 -23(32)
C1 Nd1 C16 C17 137(33)
Si1 Nd1 C16 C17 -84(33)
N2 C16 C17 C18 -74(3)
O2 C16 C17 C18 105(2)
Nd1 C16 C17 C18 127(32)
N2 C16 C17 C22 104(3)
O2 C16 C17 C22 -77(3)
Nd1 C16 C17 C22 -55(34)
C22 C17 C18 C19 -1(3)
C16 C17 C18 C19 176.6(18)
C22 C17 C18 C23 178(2)
C16 C17 C18 C23 -4(3)
C17 C18 C19 C20 -1(4)
C23 C18 C19 C20 180(2)
C18 C19 C20 C21 2(4)
C18 C19 C20 C24 179(3)
C19 C20 C21 C22 -1(4)
C24 C20 C21 C22 -178(3)
C20 C21 C22 C17 -1(4)
C20 C21 C22 C25 -179(2)
C18 C17 C22 C21 2(3)
C16 C17 C22 C21 -176(2)
C18 C17 C22 C25 -180(2)
C16 C17 C22 C25 2(3)
C42 N4 C32 O3 177.0(18)
Nd2 N4 C32 O3 0.0(18)
C42 N4 C32 C33 -1(3)
Nd2 N4 C32 C33 -178.4(16)
C42 N4 C32 Nd2 177(2)
Nd1 O3 C32 N4 -143(2)
Nd2 O3 C32 N4 0.0(16)
Nd1 O3 C32 C33 35(3)
Nd2 O3 C32 C33 178.5(15)
Nd1 O3 C32 Nd2 -143(3)
N6 Nd2 C32 N4 96.4(13)
O2 Nd2 C32 N4 -150.3(12)
O4 Nd2 C32 N4 -42.7(15)
N5 Nd2 C32 N4 -18.8(12)
O3 Nd2 C32 N4 -180.0(18)
C47 Nd2 C32 N4 -24.1(13)
Si3 Nd2 C32 N4 116.6(11)
N6 Nd2 C32 O3 -83.6(12)
O2 Nd2 C32 O3 29.7(13)
O4 Nd2 C32 O3 137.3(11)
N5 Nd2 C32 O3 161.2(11)
N4 Nd2 C32 O3 180.0(18)
C47 Nd2 C32 O3 155.9(11)
Si3 Nd2 C32 O3 -63.4(12)
N6 Nd2 C32 C33 147(50)
O2 Nd2 C32 C33 -99(50)
O4 Nd2 C32 C33 8(50)
N5 Nd2 C32 C33 32(50)
N4 Nd2 C32 C33 51(49)
O3 Nd2 C32 C33 -129(50)
C47 Nd2 C32 C33 27(50)
Si3 Nd2 C32 C33 167(49)
N4 C32 C33 C34 104(3)
O3 C32 C33 C34 -75(3)
Nd2 C32 C33 C34 54(51)
N4 C32 C33 C38 -77(3)
O3 C32 C33 C38 105(2)
Nd2 C32 C33 C38 -127(49)
C38 C33 C34 C35 0(4)
C32 C33 C34 C35 180(2)
C38 C33 C34 C40 180(2)
C32 C33 C34 C40 -1(3)
C33 C34 C35 C36 -1(4)
C40 C34 C35 C36 180(2)
C34 C35 C36 C37 1(4)
C34 C35 C36 C41 177(2)
C35 C36 C37 C38 0(4)
C41 C36 C37 C38 -177(2)
C36 C37 C38 C33 -1(4)
C36 C37 C38 C39 -180(2)
C34 C33 C38 C37 0(4)
C32 C33 C38 C37 -179(2)
C34 C33 C38 C39 180(2)
C32 C33 C38 C39 0(3)
C32 N4 C42 C43 -133.5(19)
Nd2 N4 C42 C43 42(3)
N4 C42 C43 C46 -179.1(18)
N4 C42 C43 C44 -60(3)
N4 C42 C43 C45 60(2)
C47 N5 C44 C43 153(2)
Nd2 N5 C44 C43 -50(3)
C46 C43 C44 N5 -178.3(19)
C45 C43 C44 N5 -55(3)
C42 C43 C44 N5 64(3)
Nd2 O4 C47 N5 -15(2)
Nd2 O4 C47 C48 160.1(15)
C44 N5 C47 O4 -180(2)
Nd2 N5 C47 O4 14.9(19)
C44 N5 C47 C48 5(3)
Nd2 N5 C47 C48 -160.6(15)
C44 N5 C47 Nd2 165(2)
N6 Nd2 C47 O4 78.2(13)
O2 Nd2 C47 O4 -44.7(14)
N5 Nd2 C47 O4 -165(2)
N4 Nd2 C47 O4 -163.9(12)
O3 Nd2 C47 O4 -137.2(12)
C32 Nd2 C47 O4 -153.9(12)
Si3 Nd2 C47 O4 52.4(12)
N6 Nd2 C47 N5 -116.8(12)
O2 Nd2 C47 N5 120.2(13)
O4 Nd2 C47 N5 165(2)
N4 Nd2 C47 N5 1.0(13)
O3 Nd2 C47 N5 27.7(17)
C32 Nd2 C47 N5 11.0(14)
Si3 Nd2 C47 N5 -142.7(11)
N6 Nd2 C47 C48 -20(4)
O2 Nd2 C47 C48 -143(4)
O4 Nd2 C47 C48 -99(5)
N5 Nd2 C47 C48 96(5)
N4 Nd2 C47 C48 97(4)
O3 Nd2 C47 C48 124(4)
C32 Nd2 C47 C48 107(4)
Si3 Nd2 C47 C48 -46(4)
O4 C47 C48 C49 -84(2)
N5 C47 C48 C49 92(2)
Nd2 C47 C48 C49 5(5)
O4 C47 C48 C53 94(2)
N5 C47 C48 C53 -91(2)
Nd2 C47 C48 C53 -178(4)
C53 C48 C49 C55 177(2)
C47 C48 C49 C55 -6(3)
C53 C48 C49 C50 -1(3)
C47 C48 C49 C50 176.1(18)
C48 C49 C50 C51 3(3)
C55 C49 C50 C51 -175(2)
C49 C50 C51 C52 -3(3)
C49 C50 C51 C56 177.8(18)
C50 C51 C52 C53 2(3)
C56 C51 C52 C53 -180(2)
C49 C48 C53 C52 -1(3)
C47 C48 C53 C52 -177.8(18)
C49 C48 C53 C54 -178(2)
C47 C48 C53 C54 5(3)
C51 C52 C53 C48 0(3)
C51 C52 C53 C54 178(2)
C1A C2A C3A C4A -52(6)
C2A C3A C4A C5A 53(3)
C3A C4A C5A C6A 16(3)
C1B C2B C3B C4B 43(3)
C1B C2B C3B C5B 18(3)
C2B C3B C4B C5B -49(2)
C3B C4B C5B C6B -36(2)
C2B C3B C5B C4B 135(2)
C2B C3B C5B C6B -80.5(16)
C4B C3B C5B C6B 145(2)
